data_4033307
loop_
_publ_author_name
'Uzelac, Eric J.'
'McCausland, Casey B.'
'Rasmussen, Seth C.'

_publ_section_title
;
 Pyrrolo[2,3-d:5,4-d']bisthiazoles: Alternate Synthetic Routes and a
 Comparative Study to Analogous Fused-Ring Bithiophenes.
;
_journal_issue 2
_journal_name_full 'The Journal of organic chemistry'
_journal_page_first 664
_journal_page_last 671
_journal_paper_doi 10.1021/acs.joc.7b02570
_journal_volume 83
_journal_year 2018
_chemical_formula_moiety 'C27 H38 N3 S2 Si'
_chemical_formula_sum 'C27 H38 N3 S2 Si'
_chemical_formula_weight 496.81
_space_group_crystal_system monoclinic
_space_group_IT_number 14
_space_group_name_Hall '-P 2ybc'
_space_group_name_H-M_alt 'P 1 21/c 1'
_symmetry_space_group_name_Hall '-P 2ybc'
_symmetry_space_group_name_H-M 'P 1 21/c 1'
_atom_sites_solution_hydrogens geom
_audit_creation_date 2016-03-03
_audit_creation_method
;
Olex2 1.2
(compiled 2016.02.19 svn.r3266 for OlexSys, GUI svn.r5155)
;
_cell_angle_alpha 90
_cell_angle_beta 96.505(3)
_cell_angle_gamma 90
_cell_formula_units_Z 4
_cell_length_a 14.8601(4)
_cell_length_b 17.8661(5)
_cell_length_c 9.9880(4)
_cell_measurement_reflns_used 3139
_cell_measurement_temperature 100(2)
_cell_measurement_theta_max 66.305
_cell_measurement_theta_min 5.654
_cell_volume 2634.66(15)
_computing_cell_refinement 'SAINT v8.34A (Bruker, 2013)'
_computing_data_reduction 'SAINT v8.34A (Bruker, 2013)'
_computing_molecular_graphics 'Olex2 (Dolomanov et al., 2009)'
_computing_publication_material 'Olex2 (Dolomanov et al., 2009)'
_computing_structure_refinement 'XL (Sheldrick, 2008)'
_diffrn_ambient_temperature 100.0
_diffrn_measured_fraction_theta_full 0.967
_diffrn_measured_fraction_theta_max 0.967
_diffrn_measurement_device_type 'Bruker APEX-II CCD'
_diffrn_measurement_method '\f and \w scans'
_diffrn_radiation_type CuK\a
_diffrn_radiation_wavelength 1.54178
_diffrn_reflns_av_R_equivalents 0.0936
_diffrn_reflns_av_unetI/netI 0.0695
_diffrn_reflns_Laue_measured_fraction_full 0.967
_diffrn_reflns_Laue_measured_fraction_max 0.967
_diffrn_reflns_limit_h_max 17
_diffrn_reflns_limit_h_min -17
_diffrn_reflns_limit_k_max 21
_diffrn_reflns_limit_k_min -19
_diffrn_reflns_limit_l_max 8
_diffrn_reflns_limit_l_min -11
_diffrn_reflns_number 16757
_diffrn_reflns_point_group_measured_fraction_full 0.967
_diffrn_reflns_point_group_measured_fraction_max 0.967
_diffrn_reflns_theta_full 66.724
_diffrn_reflns_theta_max 66.724
_diffrn_reflns_theta_min 5.653
_diffrn_standards_number 0
_exptl_absorpt_coefficient_mu 2.411
_exptl_absorpt_correction_T_max 0.5842
_exptl_absorpt_correction_T_min 0.4869
_exptl_absorpt_correction_type multi-scan
_exptl_absorpt_process_details
;
SADABS-2014/2 (Bruker,2014/2) was used for absorption correction.
wR2(int) was 0.0960 before and 0.0600 after correction.
The Ratio of minimum to maximum transmission is 0.8334.
The \l/2 correction factor is 0.00150.
;
_exptl_crystal_colour yellow
_exptl_crystal_colour_primary yellow
_exptl_crystal_density_diffrn 1.252
_exptl_crystal_description needle
_exptl_crystal_F_000 1068
_exptl_crystal_size_max 0.23
_exptl_crystal_size_mid 0.048
_exptl_crystal_size_min 0.037
_refine_diff_density_max 0.633
_refine_diff_density_min -0.349
_refine_diff_density_rms 0.067
_refine_ls_extinction_method none
_refine_ls_goodness_of_fit_ref 1.038
_refine_ls_hydrogen_treatment constr
_refine_ls_matrix_type full
_refine_ls_number_parameters 305
_refine_ls_number_reflns 4509
_refine_ls_number_restraints 0
_refine_ls_restrained_S_all 1.038
_refine_ls_R_factor_all 0.0854
_refine_ls_R_factor_gt 0.0514
_refine_ls_shift/su_max 0.000
_refine_ls_shift/su_mean 0.000
_refine_ls_structure_factor_coef Fsqd
_refine_ls_weighting_details 'w=1/[\s^2^(Fo^2^)+(0.0627P)^2^+1.3464P] where P=(Fo^2^+2Fc^2^)/3'
_refine_ls_weighting_scheme calc
_refine_ls_wR_factor_gt 0.1234
_refine_ls_wR_factor_ref 0.1391
_reflns_Friedel_coverage 0.000
_reflns_number_gt 3113
_reflns_number_total 4509
_reflns_threshold_expression 'I > 2\s(I)'
_cod_data_source_file jo7b02570_si_002.cif
_cod_data_source_block 6
_cod_depositor_comments 'Adding full bibliography for 4033305--4033307.cif.'
_cod_database_code 4033307
_shelx_space_group_comment
;
The symmetry employed for this shelxl refinement is uniquely defined
by the following loop, which should always be used as a source of
symmetry information in preference to the above space-group names.
They are only intended as comments.
;
_shelx_estimated_absorpt_t_max 0.916
_shelx_estimated_absorpt_t_min 0.607
_olex2_refinement_description
;
1. Fixed Uiso
 At 1.2 times of:
  All C(H) groups, All C(H,H) groups
 At 1.5 times of:
  All C(H,H,H) groups
2.a Ternary CH refined with riding coordinates:
 C19(H19), C22(H22), C25(H25)
2.b Secondary CH2 refined with riding coordinates:
 C2(H2A,H2B), C3(H3A,H3B), C4(H4A,H4B), C5(H5A,H5B), C6(H6A,H6B)
2.c Aromatic/amide H refined with riding coordinates:
 C8(H8), C9(H9), C14(H14), C15(H15)
2.d Idealised Me refined as rotating group:
 C1(H1A,H1B,H1C), C20(H20A,H20B,H20C), C21(H21A,H21B,H21C), C23(H23A,H23B,
 H23C), C24(H24A,H24B,H24C), C26(H26A,H26B,H26C), C27(H27A,H27B,H27C)
;
_shelx_shelxl_version_number 2014/7
_olex2_submission_special_instructions 'No special instructions were received'

loop_
_space_group_symop_operation_xyz
'x, y, z'
'-x, y+1/2, -z+1/2'
'-x, -y, -z'
'x, -y-1/2, z-1/2'

loop_
_atom_site_label
_atom_site_type_symbol
_atom_site_fract_x
_atom_site_fract_y
_atom_site_fract_z
_atom_site_U_iso_or_equiv
_atom_site_adp_type
_atom_site_occupancy
_atom_site_site_symmetry_order
_atom_site_calc_flag
_atom_site_refinement_flags_posn
N1 N 0.49283(18) 0.08865(14) 0.0852(3) 0.0256(6) Uani 1 1 d .
S2 S 0.38400(6) 0.04896(4) -0.12776(8) 0.0274(2) Uani 1 1 d .
S1 S 0.24023(6) 0.25287(5) -0.17718(8) 0.0295(2) Uani 1 1 d .
Si2 Si 0.19769(6) 0.42300(5) -0.10801(9) 0.0266(2) Uani 1 1 d .
C1 C 0.9666(3) 0.1861(2) 0.8828(4) 0.0507(11) Uani 1 1 d .
H1A H 0.9207 0.1504 0.9059 0.076 Uiso 1 1 calc GR
H1B H 0.9900 0.2144 0.9633 0.076 Uiso 1 1 calc GR
H1C H 1.0164 0.1588 0.8483 0.076 Uiso 1 1 calc GR
C2 C 0.9244(3) 0.2397(2) 0.7755(3) 0.0393(9) Uani 1 1 d .
H2A H 0.9720 0.2736 0.7489 0.047 Uiso 1 1 calc R
H2B H 0.9004 0.2106 0.6949 0.047 Uiso 1 1 calc R
C3 C 0.8486(3) 0.2862(2) 0.8222(4) 0.0406(9) Uani 1 1 d .
H3A H 0.8032 0.2519 0.8543 0.049 Uiso 1 1 calc R
H3B H 0.8738 0.3170 0.8999 0.049 Uiso 1 1 calc R
C4 C 0.8011(3) 0.3371(2) 0.7168(4) 0.0396(9) Uani 1 1 d .
H4A H 0.8470 0.3636 0.6700 0.048 Uiso 1 1 calc R
H4B H 0.7665 0.3752 0.7615 0.048 Uiso 1 1 calc R
C5 C 0.7364(3) 0.2952(2) 0.6124(3) 0.0342(8) Uani 1 1 d .
H5A H 0.7702 0.2553 0.5709 0.041 Uiso 1 1 calc R
H5B H 0.6884 0.2710 0.6583 0.041 Uiso 1 1 calc R
C6 C 0.6928(2) 0.3463(2) 0.5028(3) 0.0335(8) Uani 1 1 d .
H6A H 0.7412 0.3675 0.4538 0.040 Uiso 1 1 calc R
H6B H 0.6639 0.3884 0.5461 0.040 Uiso 1 1 calc R
C7 C 0.6227(2) 0.31029(19) 0.4013(3) 0.0279(7) Uani 1 1 d .
C8 C 0.5982(2) 0.23526(19) 0.4057(3) 0.0292(8) Uani 1 1 d .
H8 H 0.6267 0.2043 0.4753 0.035 Uiso 1 1 calc R
C9 C 0.5328(2) 0.20448(19) 0.3103(3) 0.0279(7) Uani 1 1 d .
H9 H 0.5160 0.1534 0.3162 0.033 Uiso 1 1 calc R
C10 C 0.4924(2) 0.24897(19) 0.2069(3) 0.0242(7) Uani 1 1 d .
N11 N 0.42929(18) 0.21665(15) 0.1049(2) 0.0243(6) Uani 1 1 d .
C12 C 0.4344(2) 0.14576(18) 0.0506(3) 0.0241(7) Uani 1 1 d .
C13 C 0.4744(2) 0.03415(17) -0.0018(3) 0.0257(7) Uani 1 1 d .
C14 C 0.5151(2) 0.32388(18) 0.2006(3) 0.0277(7) Uani 1 1 d .
H14 H 0.4869 0.3546 0.1305 0.033 Uiso 1 1 calc R
C15 C 0.5794(2) 0.35378(19) 0.2972(3) 0.0309(8) Uani 1 1 d .
H15 H 0.5944 0.4053 0.2924 0.037 Uiso 1 1 calc R
C16 C 0.3706(2) 0.13632(18) -0.0618(3) 0.0254(7) Uani 1 1 d .
C17 C 0.3230(2) 0.20518(18) -0.0794(3) 0.0254(7) Uani 1 1 d .
C18 C 0.2627(2) 0.33253(18) -0.0748(3) 0.0266(7) Uani 1 1 d .
C19 C 0.1247(2) 0.4096(2) -0.2748(3) 0.0314(8) Uani 1 1 d .
H19 H 0.1022 0.3568 -0.2752 0.038 Uiso 1 1 calc R
C20 C 0.1784(3) 0.4169(2) -0.3957(4) 0.0469(10) Uani 1 1 d .
H20A H 0.2331 0.3859 -0.3812 0.070 Uiso 1 1 calc GR
H20B H 0.1955 0.4693 -0.4064 0.070 Uiso 1 1 calc GR
H20C H 0.1409 0.4001 -0.4773 0.070 Uiso 1 1 calc GR
C21 C 0.0398(3) 0.4600(2) -0.2935(4) 0.0420(9) Uani 1 1 d .
H21A H 0.0046 0.4532 -0.2172 0.063 Uiso 1 1 calc GR
H21B H 0.0026 0.4464 -0.3773 0.063 Uiso 1 1 calc GR
H21C H 0.0584 0.5125 -0.2980 0.063 Uiso 1 1 calc GR
C22 C 0.2803(2) 0.5026(2) -0.1200(4) 0.0381(9) Uani 1 1 d .
H22 H 0.3032 0.4968 -0.2098 0.046 Uiso 1 1 calc R
C23 C 0.2311(3) 0.5774(2) -0.1260(4) 0.0424(9) Uani 1 1 d .
H23A H 0.2089 0.5874 -0.0390 0.064 Uiso 1 1 calc GR
H23B H 0.1798 0.5758 -0.1968 0.064 Uiso 1 1 calc GR
H23C H 0.2729 0.6173 -0.1460 0.064 Uiso 1 1 calc GR
C24 C 0.3634(3) 0.5050(3) -0.0191(5) 0.0635(14) Uani 1 1 d .
H24A H 0.3453 0.5083 0.0721 0.095 Uiso 1 1 calc GR
H24B H 0.4000 0.5488 -0.0365 0.095 Uiso 1 1 calc GR
H24C H 0.3990 0.4593 -0.0270 0.095 Uiso 1 1 calc GR
C25 C 0.1240(2) 0.4356(2) 0.0323(3) 0.0311(8) Uani 1 1 d .
H25 H 0.0865 0.4815 0.0115 0.037 Uiso 1 1 calc R
C26 C 0.0592(3) 0.3697(2) 0.0374(4) 0.0425(10) Uani 1 1 d .
H26A H 0.0939 0.3242 0.0631 0.064 Uiso 1 1 calc GR
H26B H 0.0251 0.3626 -0.0516 0.064 Uiso 1 1 calc GR
H26C H 0.0171 0.3798 0.1038 0.064 Uiso 1 1 calc GR
C27 C 0.1778(3) 0.4470(2) 0.1706(3) 0.0378(9) Uani 1 1 d .
H27A H 0.2119 0.4939 0.1708 0.057 Uiso 1 1 calc GR
H27B H 0.2199 0.4052 0.1899 0.057 Uiso 1 1 calc GR
H27C H 0.1360 0.4492 0.2397 0.057 Uiso 1 1 calc GR
N28 N 0.32770(19) 0.32319(15) 0.0261(3) 0.0263(6) Uani 1 1 d .
C29 C 0.3607(2) 0.25265(18) 0.0214(3) 0.0243(7) Uani 1 1 d .

loop_
_atom_site_aniso_label
_atom_site_aniso_U_11
_atom_site_aniso_U_22
_atom_site_aniso_U_33
_atom_site_aniso_U_23
_atom_site_aniso_U_13
_atom_site_aniso_U_12
N1 0.0276(15) 0.0165(14) 0.0326(14) -0.0012(11) 0.0037(12) 0.0046(12)
S2 0.0273(4) 0.0172(4) 0.0367(4) -0.0032(3) -0.0011(3) 0.0032(3)
S1 0.0276(4) 0.0197(4) 0.0398(4) -0.0025(4) -0.0025(4) 0.0042(4)
Si2 0.0241(5) 0.0185(5) 0.0366(5) -0.0003(4) 0.0011(4) 0.0026(4)
C1 0.057(3) 0.047(3) 0.047(2) -0.005(2) -0.001(2) 0.002(2)
C2 0.042(2) 0.041(2) 0.0346(18) -0.0037(17) 0.0028(17) -0.0046(18)
C3 0.038(2) 0.046(2) 0.0375(19) -0.0075(18) 0.0018(17) -0.0058(19)
C4 0.035(2) 0.038(2) 0.045(2) -0.0102(18) 0.0015(17) -0.0014(18)
C5 0.036(2) 0.031(2) 0.0365(18) -0.0050(16) 0.0059(16) -0.0060(16)
C6 0.0293(19) 0.028(2) 0.0429(19) -0.0082(16) 0.0035(16) 0.0014(15)
C7 0.0251(18) 0.0261(18) 0.0328(16) -0.0069(15) 0.0045(14) -0.0002(14)
C8 0.0271(18) 0.0279(19) 0.0323(17) 0.0025(15) 0.0027(14) 0.0045(15)
C9 0.0305(19) 0.0201(18) 0.0336(17) -0.0025(14) 0.0062(15) -0.0005(14)
C10 0.0210(16) 0.0223(17) 0.0294(15) -0.0027(14) 0.0039(13) 0.0018(14)
N11 0.0253(15) 0.0161(14) 0.0313(14) -0.0030(11) 0.0023(12) 0.0028(11)
C12 0.0248(17) 0.0162(16) 0.0312(16) 0.0006(14) 0.0036(14) 0.0030(13)
C13 0.0250(17) 0.0204(17) 0.0315(15) 0.0004(14) 0.0020(14) 0.0026(14)
C14 0.0300(18) 0.0217(18) 0.0317(16) 0.0003(14) 0.0042(14) 0.0048(15)
C15 0.035(2) 0.0190(18) 0.0397(18) -0.0025(15) 0.0085(16) 0.0033(15)
C16 0.0245(18) 0.0161(17) 0.0357(17) -0.0004(14) 0.0040(14) 0.0005(14)
C17 0.0216(17) 0.0190(17) 0.0351(17) -0.0001(14) 0.0016(14) 0.0023(13)
C18 0.0248(17) 0.0202(17) 0.0353(17) -0.0018(14) 0.0051(14) 0.0000(14)
C19 0.0309(19) 0.0251(19) 0.0374(17) 0.0010(15) 0.0011(15) 0.0060(15)
C20 0.047(2) 0.055(3) 0.040(2) -0.0020(19) 0.0082(19) -0.001(2)
C21 0.035(2) 0.042(2) 0.048(2) 0.0025(18) -0.0022(18) 0.0131(18)
C22 0.031(2) 0.029(2) 0.054(2) -0.0007(18) 0.0060(18) -0.0033(17)
C23 0.042(2) 0.023(2) 0.063(2) 0.0008(18) 0.010(2) -0.0026(17)
C24 0.052(3) 0.048(3) 0.086(3) 0.029(3) -0.015(3) -0.015(2)
C25 0.0313(19) 0.0228(18) 0.0387(18) -0.0014(15) 0.0024(15) 0.0017(15)
C26 0.039(2) 0.051(3) 0.0393(19) -0.0007(18) 0.0094(17) -0.0093(19)
C27 0.039(2) 0.032(2) 0.0409(19) -0.0027(17) -0.0011(17) 0.0035(17)
N28 0.0274(15) 0.0188(15) 0.0329(14) 0.0004(12) 0.0043(12) 0.0025(12)
C29 0.0228(17) 0.0188(16) 0.0314(16) -0.0006(14) 0.0035(14) 0.0029(14)

loop_
_atom_type_symbol
_atom_type_description
_atom_type_scat_dispersion_real
_atom_type_scat_dispersion_imag
_atom_type_scat_source
C C 0.0181 0.0091 'International Tables Vol C Tables 4.2.6.8 and 6.1.1.4'
H H 0.0000 0.0000 'International Tables Vol C Tables 4.2.6.8 and 6.1.1.4'
N N 0.0311 0.0180 'International Tables Vol C Tables 4.2.6.8 and 6.1.1.4'
S S 0.3331 0.5567 'International Tables Vol C Tables 4.2.6.8 and 6.1.1.4'
Si Si 0.2541 0.3302 'International Tables Vol C Tables 4.2.6.8 and 6.1.1.4'

loop_
_geom_angle_atom_site_label_1
_geom_angle_atom_site_label_2
_geom_angle_atom_site_label_3
_geom_angle
_geom_angle_site_symmetry_1
_geom_angle_site_symmetry_3
C13 N1 C12 108.0(3) . .
C16 S2 C13 88.56(15) . .
C17 S1 C18 89.70(15) . .
C18 Si2 C19 105.99(15) . .
C22 Si2 C18 109.36(16) . .
C22 Si2 C19 110.50(17) . .
C25 Si2 C18 107.42(15) . .
C25 Si2 C19 110.19(15) . .
C25 Si2 C22 113.08(16) . .
H1A C1 H1B 109.5 . .
H1A C1 H1C 109.5 . .
H1B C1 H1C 109.5 . .
C2 C1 H1A 109.5 . .
C2 C1 H1B 109.5 . .
C2 C1 H1C 109.5 . .
C1 C2 H2A 109.0 . .
C1 C2 H2B 109.0 . .
H2A C2 H2B 107.8 . .
C3 C2 C1 113.0(3) . .
C3 C2 H2A 109.0 . .
C3 C2 H2B 109.0 . .
C2 C3 H3A 108.5 . .
C2 C3 H3B 108.5 . .
H3A C3 H3B 107.5 . .
C4 C3 C2 114.9(3) . .
C4 C3 H3A 108.5 . .
C4 C3 H3B 108.5 . .
C3 C4 H4A 109.0 . .
C3 C4 H4B 109.0 . .
C3 C4 C5 112.9(3) . .
H4A C4 H4B 107.8 . .
C5 C4 H4A 109.0 . .
C5 C4 H4B 109.0 . .
C4 C5 H5A 109.1 . .
C4 C5 H5B 109.1 . .
H5A C5 H5B 107.9 . .
C6 C5 C4 112.4(3) . .
C6 C5 H5A 109.1 . .
C6 C5 H5B 109.1 . .
C5 C6 H6A 108.3 . .
C5 C6 H6B 108.3 . .
C5 C6 C7 115.7(3) . .
H6A C6 H6B 107.4 . .
C7 C6 H6A 108.3 . .
C7 C6 H6B 108.3 . .
C8 C7 C6 123.5(3) . .
C8 C7 C15 117.4(3) . .
C15 C7 C6 119.2(3) . .
C7 C8 H8 119.2 . .
C7 C8 C9 121.5(3) . .
C9 C8 H8 119.2 . .
C8 C9 H9 120.2 . .
C10 C9 C8 119.5(3) . .
C10 C9 H9 120.2 . .
C9 C10 N11 119.6(3) . .
C14 C10 C9 120.1(3) . .
C14 C10 N11 120.3(3) . .
C12 N11 C10 126.1(3) . .
C12 N11 C29 104.8(2) . .
C29 N11 C10 128.0(3) . .
N1 C12 N11 130.5(3) . .
N1 C12 C16 118.0(3) . .
N11 C12 C16 111.3(3) . .
N1 C13 S2 116.6(2) . .
N1 C13 C13 122.9(4) . 3_655
C13 C13 S2 120.5(3) 3_655 .
C10 C14 H14 120.2 . .
C10 C14 C15 119.6(3) . .
C15 C14 H14 120.2 . .
C7 C15 H15 119.1 . .
C14 C15 C7 121.8(3) . .
C14 C15 H15 119.1 . .
C12 C16 S2 108.7(2) . .
C12 C16 C17 106.1(3) . .
C17 C16 S2 145.0(3) . .
C16 C17 S1 145.0(3) . .
C29 C17 S1 108.4(2) . .
C29 C17 C16 106.6(3) . .
S1 C18 Si2 121.95(18) . .
N28 C18 S1 114.4(2) . .
N28 C18 Si2 123.7(2) . .
Si2 C19 H19 106.3 . .
C20 C19 Si2 112.7(3) . .
C20 C19 H19 106.3 . .
C20 C19 C21 110.3(3) . .
C21 C19 Si2 114.3(2) . .
C21 C19 H19 106.3 . .
C19 C20 H20A 109.5 . .
C19 C20 H20B 109.5 . .
C19 C20 H20C 109.5 . .
H20A C20 H20B 109.5 . .
H20A C20 H20C 109.5 . .
H20B C20 H20C 109.5 . .
C19 C21 H21A 109.5 . .
C19 C21 H21B 109.5 . .
C19 C21 H21C 109.5 . .
H21A C21 H21B 109.5 . .
H21A C21 H21C 109.5 . .
H21B C21 H21C 109.5 . .
Si2 C22 H22 105.5 . .
C23 C22 Si2 110.5(3) . .
C23 C22 H22 105.5 . .
C24 C22 Si2 117.9(3) . .
C24 C22 H22 105.5 . .
C24 C22 C23 110.9(3) . .
C22 C23 H23A 109.5 . .
C22 C23 H23B 109.5 . .
C22 C23 H23C 109.5 . .
H23A C23 H23B 109.5 . .
H23A C23 H23C 109.5 . .
H23B C23 H23C 109.5 . .
C22 C24 H24A 109.5 . .
C22 C24 H24B 109.5 . .
C22 C24 H24C 109.5 . .
H24A C24 H24B 109.5 . .
H24A C24 H24C 109.5 . .
H24B C24 H24C 109.5 . .
Si2 C25 H25 107.5 . .
C26 C25 Si2 110.7(2) . .
C26 C25 H25 107.5 . .
C26 C25 C27 109.9(3) . .
C27 C25 Si2 113.5(3) . .
C27 C25 H25 107.5 . .
C25 C26 H26A 109.5 . .
C25 C26 H26B 109.5 . .
C25 C26 H26C 109.5 . .
H26A C26 H26B 109.5 . .
H26A C26 H26C 109.5 . .
H26B C26 H26C 109.5 . .
C25 C27 H27A 109.5 . .
C25 C27 H27B 109.5 . .
C25 C27 H27C 109.5 . .
H27A C27 H27B 109.5 . .
H27A C27 H27C 109.5 . .
H27B C27 H27C 109.5 . .
C18 N28 C29 109.0(3) . .
C17 C29 N11 111.0(3) . .
N28 C29 N11 130.5(3) . .
N28 C29 C17 118.5(3) . .

loop_
_geom_bond_atom_site_label_1
_geom_bond_atom_site_label_2
_geom_bond_distance
_geom_bond_site_symmetry_2
N1 C12 1.359(4) .
N1 C13 1.313(4) .
S2 C13 1.753(3) .
S2 C16 1.714(3) .
S1 C17 1.709(3) .
S1 C18 1.762(3) .
Si2 C18 1.893(3) .
Si2 C19 1.897(3) .
Si2 C22 1.892(4) .
Si2 C25 1.887(4) .
C1 H1A 0.9800 .
C1 H1B 0.9800 .
C1 H1C 0.9800 .
C1 C2 1.519(5) .
C2 H2A 0.9900 .
C2 H2B 0.9900 .
C2 C3 1.516(5) .
C3 H3A 0.9900 .
C3 H3B 0.9900 .
C3 C4 1.505(5) .
C4 H4A 0.9900 .
C4 H4B 0.9900 .
C4 C5 1.532(5) .
C5 H5A 0.9900 .
C5 H5B 0.9900 .
C5 C6 1.513(5) .
C6 H6A 0.9900 .
C6 H6B 0.9900 .
C6 C7 1.513(5) .
C7 C8 1.391(5) .
C7 C15 1.395(5) .
C8 H8 0.9500 .
C8 C9 1.394(5) .
C9 H9 0.9500 .
C9 C10 1.385(4) .
C10 N11 1.426(4) .
C10 C14 1.384(5) .
N11 C12 1.383(4) .
N11 C29 1.399(4) .
C12 C16 1.396(4) .
C13 C13 1.436(6) 3_655
C14 H14 0.9500 .
C14 C15 1.385(5) .
C15 H15 0.9500 .
C16 C17 1.420(4) .
C17 C29 1.385(4) .
C18 N28 1.326(4) .
C19 H19 1.0000 .
C19 C20 1.527(5) .
C19 C21 1.545(5) .
C20 H20A 0.9800 .
C20 H20B 0.9800 .
C20 H20C 0.9800 .
C21 H21A 0.9800 .
C21 H21B 0.9800 .
C21 H21C 0.9800 .
C22 H22 1.0000 .
C22 C23 1.521(5) .
C22 C24 1.503(5) .
C23 H23A 0.9800 .
C23 H23B 0.9800 .
C23 H23C 0.9800 .
C24 H24A 0.9800 .
C24 H24B 0.9800 .
C24 H24C 0.9800 .
C25 H25 1.0000 .
C25 C26 1.526(5) .
C25 C27 1.528(5) .
C26 H26A 0.9800 .
C26 H26B 0.9800 .
C26 H26C 0.9800 .
C27 H27A 0.9800 .
C27 H27B 0.9800 .
C27 H27C 0.9800 .
N28 C29 1.355(4) .

loop_
_geom_torsion_atom_site_label_1
_geom_torsion_atom_site_label_2
_geom_torsion_atom_site_label_3
_geom_torsion_atom_site_label_4
_geom_torsion
_geom_torsion_site_symmetry_4
N1 C12 C16 S2 0.8(4) .
N1 C12 C16 C17 -176.5(3) .
S2 C16 C17 S1 3.0(8) .
S2 C16 C17 C29 -174.9(4) .
S1 C17 C29 N11 -179.9(2) .
S1 C17 C29 N28 0.5(4) .
S1 C18 N28 C29 0.6(3) .
Si2 C18 N28 C29 -179.7(2) .
C1 C2 C3 C4 -176.7(3) .
C2 C3 C4 C5 75.4(4) .
C3 C4 C5 C6 -177.0(3) .
C4 C5 C6 C7 -175.6(3) .
C5 C6 C7 C8 0.0(5) .
C5 C6 C7 C15 179.9(3) .
C6 C7 C8 C9 179.7(3) .
C6 C7 C15 C14 179.4(3) .
C7 C8 C9 C10 1.4(5) .
C8 C7 C15 C14 -0.7(5) .
C8 C9 C10 N11 176.5(3) .
C8 C9 C10 C14 -1.8(5) .
C9 C10 N11 C12 -36.6(5) .
C9 C10 N11 C29 156.7(3) .
C9 C10 C14 C15 0.9(5) .
C10 N11 C12 N1 6.1(5) .
C10 N11 C12 C16 -170.1(3) .
C10 N11 C29 C17 170.2(3) .
C10 N11 C29 N28 -10.2(5) .
C10 C14 C15 C7 0.3(5) .
N11 C10 C14 C15 -177.3(3) .
N11 C12 C16 S2 177.5(2) .
N11 C12 C16 C17 0.3(4) .
C12 N1 C13 S2 -1.1(4) .
C12 N1 C13 C13 177.6(4) 3_655
C12 N11 C29 C17 1.3(4) .
C12 N11 C29 N28 -179.1(3) .
C12 C16 C17 S1 178.4(4) .
C12 C16 C17 C29 0.6(4) .
C13 N1 C12 N11 -175.8(3) .
C13 N1 C12 C16 0.2(4) .
C13 S2 C16 C12 -1.1(2) .
C13 S2 C16 C17 174.3(5) .
C14 C10 N11 C12 141.6(3) .
C14 C10 N11 C29 -25.1(5) .
C15 C7 C8 C9 -0.2(5) .
C16 S2 C13 N1 1.4(3) .
C16 S2 C13 C13 -177.4(4) 3_655
C16 C17 C29 N11 -1.2(4) .
C16 C17 C29 N28 179.2(3) .
C17 S1 C18 Si2 180.0(2) .
C17 S1 C18 N28 -0.3(3) .
C18 S1 C17 C16 -177.9(5) .
C18 S1 C17 C29 -0.1(3) .
C18 Si2 C19 C20 -77.2(3) .
C18 Si2 C19 C21 155.9(3) .
C18 Si2 C22 C23 -171.7(3) .
C18 Si2 C22 C24 -42.7(4) .
C18 Si2 C25 C26 -59.0(3) .
C18 Si2 C25 C27 65.1(3) .
C18 N28 C29 N11 179.7(3) .
C18 N28 C29 C17 -0.7(4) .
C19 Si2 C18 S1 -7.4(3) .
C19 Si2 C18 N28 172.9(3) .
C19 Si2 C22 C23 72.0(3) .
C19 Si2 C22 C24 -159.0(3) .
C19 Si2 C25 C26 56.0(3) .
C19 Si2 C25 C27 -179.9(2) .
C22 Si2 C18 S1 -126.6(2) .
C22 Si2 C18 N28 53.8(3) .
C22 Si2 C19 C20 41.2(3) .
C22 Si2 C19 C21 -85.7(3) .
C22 Si2 C25 C26 -179.7(2) .
C22 Si2 C25 C27 -55.7(3) .
C25 Si2 C18 S1 110.4(2) .
C25 Si2 C18 N28 -69.3(3) .
C25 Si2 C19 C20 166.9(3) .
C25 Si2 C19 C21 40.0(3) .
C25 Si2 C22 C23 -52.1(3) .
C25 Si2 C22 C24 77.0(4) .
C29 N11 C12 N1 175.2(3) .
C29 N11 C12 C16 -1.0(4) .
